data_7062552
loop_
_publ_author_name
'Nguyen Tran, Anh Thu'
'Wu, Zhiyuan'
'Chung, Duy T. M.'
'Nalaoh, Phattananawee'
'Lindsey, Jonathan S.'

_publ_section_title
;
 Synthesis of model southern rim structures of photosynthetic
 tetrapyrroles and phyllobilins
;
_journal_issue 29
_journal_name_full 'New Journal of Chemistry'
_journal_page_first 13626
_journal_page_last 13637
_journal_paper_doi 10.1039/D3NJ02515B
_journal_volume 47
_journal_year 2023
_chemical_formula_moiety 'C15 H11 Cl3 N2 O4'
_chemical_formula_sum 'C15 H11 Cl3 N2 O4'
_chemical_formula_weight 389.61
_space_group_crystal_system monoclinic
_space_group_IT_number 4
_space_group_name_Hall 'P 2yb'
_space_group_name_H-M_alt 'P 1 21 1'
_atom_sites_solution_hydrogens mixed
_atom_sites_solution_primary dual
_audit_creation_date 2023-05-09
_audit_creation_method
;
Olex2 1.2
(compiled 2018.05.29 svn.r3508 for OlexSys, GUI svn.r5506)
;
_audit_update_record
;
2023-05-29 deposited with the CCDC.	2023-06-28 downloaded from the CCDC.
;
_cell_angle_alpha 90
_cell_angle_beta 97.461(2)
_cell_angle_gamma 90
_cell_formula_units_Z 2
_cell_length_a 6.5963(5)
_cell_length_b 12.8953(9)
_cell_length_c 9.5356(7)
_cell_measurement_reflns_used 5194
_cell_measurement_temperature 100(2)
_cell_measurement_theta_max 26.70
_cell_measurement_theta_min 2.67
_cell_volume 804.24(10)
_computing_cell_refinement 'SAINT V8.40B (?, 2016)'
_computing_data_reduction 'SAINT V8.40B (?, 2016)'
_computing_molecular_graphics 'Olex2 (Dolomanov et al., 2009)'
_computing_publication_material 'Olex2 (Dolomanov et al., 2009)'
_computing_structure_refinement 'XL (Sheldrick, 2008)'
_computing_structure_solution 'XT (Sheldrick, 2015)'
_diffrn_ambient_temperature 100.0
_diffrn_measured_fraction_theta_full 0.999
_diffrn_measured_fraction_theta_max 0.999
_diffrn_measurement_device_type 'Bruker D8 Venture'
_diffrn_measurement_method '\f and \w scans'
_diffrn_radiation_type MoK\a
_diffrn_radiation_wavelength 0.71073
_diffrn_reflns_av_R_equivalents 0.0469
_diffrn_reflns_av_unetI/netI 0.0451
_diffrn_reflns_Laue_measured_fraction_full 0.999
_diffrn_reflns_Laue_measured_fraction_max 0.999
_diffrn_reflns_limit_h_max 8
_diffrn_reflns_limit_h_min -8
_diffrn_reflns_limit_k_max 16
_diffrn_reflns_limit_k_min -15
_diffrn_reflns_limit_l_max 11
_diffrn_reflns_limit_l_min -10
_diffrn_reflns_number 12227
_diffrn_reflns_point_group_measured_fraction_full 0.997
_diffrn_reflns_point_group_measured_fraction_max 0.996
_diffrn_reflns_theta_full 25.242
_diffrn_reflns_theta_max 26.371
_diffrn_reflns_theta_min 2.671
_diffrn_standards_number 0
_exptl_absorpt_coefficient_mu 0.592
_exptl_absorpt_correction_T_max 0.7454
_exptl_absorpt_correction_T_min 0.6580
_exptl_absorpt_correction_type multi-scan
_exptl_absorpt_process_details
;
SADABS-2016/2 (Bruker,2016/2) was used for absorption correction.
wR2(int) was 0.1003 before and 0.0550 after correction.
The Ratio of minimum to maximum transmission is 0.8827.
The \l/2 correction factor is Not present.
;
_exptl_crystal_colour 'clear light colourless'
_exptl_crystal_colour_lustre clear
_exptl_crystal_colour_modifier light
_exptl_crystal_colour_primary colourless
_exptl_crystal_density_diffrn 1.609
_exptl_crystal_description plate
_exptl_crystal_F_000 396
_exptl_crystal_size_max 0.22
_exptl_crystal_size_mid 0.072
_exptl_crystal_size_min 0.035
_refine_diff_density_max 0.262
_refine_diff_density_min -0.252
_refine_diff_density_rms 0.057
_refine_ls_abs_structure_details
;
 Flack x determined using 1313 quotients [(I+)-(I-)]/[(I+)+(I-)]
 (Parsons, Flack and Wagner, Acta Cryst. B69 (2013) 249-259).
;
_refine_ls_abs_structure_Flack 0.00(4)
_refine_ls_extinction_method none
_refine_ls_goodness_of_fit_ref 1.039
_refine_ls_hydrogen_treatment mixed
_refine_ls_matrix_type full
_refine_ls_number_parameters 226
_refine_ls_number_reflns 3253
_refine_ls_number_restraints 1
_refine_ls_restrained_S_all 1.039
_refine_ls_R_factor_all 0.0405
_refine_ls_R_factor_gt 0.0357
_refine_ls_shift/su_max 0.000
_refine_ls_shift/su_mean 0.000
_refine_ls_structure_factor_coef Fsqd
_refine_ls_weighting_details 'w=1/[\s^2^(Fo^2^)+(0.0368P)^2^+0.3342P] where P=(Fo^2^+2Fc^2^)/3'
_refine_ls_weighting_scheme calc
_refine_ls_wR_factor_gt 0.0772
_refine_ls_wR_factor_ref 0.0796
_reflns_Friedel_coverage 0.905
_reflns_Friedel_fraction_full 0.995
_reflns_Friedel_fraction_max 0.993
_reflns_number_gt 3039
_reflns_number_total 3253
_reflns_threshold_expression 'I > 2\s(I)'
_cod_data_source_file d3nj02515b2.cif
_cod_data_source_block mo_ncsu_t1_isomer_1_0m_a
_cod_depositor_comments 'Adding full bibliography for 7062551--7062554.cif.'
_cod_database_code 7062552
_shelx_shelxl_version_number 2019/1
_shelx_space_group_comment
;
The symmetry employed for this shelxl refinement is uniquely defined
by the following loop, which should always be used as a source of
symmetry information in preference to the above space-group names.
They are only intended as comments.
;
_shelx_estimated_absorpt_t_max 0.980
_shelx_estimated_absorpt_t_min 0.881
_olex2_refinement_description
;
1. Fixed Uiso
 At 1.2 times of:
  All C(H) groups
 At 1.5 times of:
  All C(H,H,H) groups
2.a Ternary CH refined with riding coordinates:
 C4(H4), C5(H5)
2.b Aromatic/amide H refined with riding coordinates:
 C2(H2), C3(H3), C8(H8), C9(H9)
2.c Idealised Me refined as rotating group:
 C12(H12A,H12B,H12C)
;
_olex2_submission_special_instructions 'No special instructions were received'

loop_
_space_group_symop_operation_xyz
'x, y, z'
'-x, y+1/2, -z'

loop_
_atom_site_label
_atom_site_type_symbol
_atom_site_fract_x
_atom_site_fract_y
_atom_site_fract_z
_atom_site_U_iso_or_equiv
_atom_site_adp_type
_atom_site_occupancy
_atom_site_site_symmetry_order
_atom_site_calc_flag
_atom_site_refinement_flags_posn
_atom_site_refinement_flags_adp
_atom_site_refinement_flags_occupancy
_atom_site_disorder_assembly
_atom_site_disorder_group
C1 C 0.3280(6) 0.6356(3) 0.6554(4) 0.0141(8) Uani 1 1 d . . . . .
C2 C 0.3577(6) 0.7285(3) 0.7375(5) 0.0187(9) Uani 1 1 d . . . . .
H2 H 0.257553 0.765780 0.780057 0.022 Uiso 1 1 calc R . . . .
C3 C 0.5597(7) 0.7522(3) 0.7420(5) 0.0202(10) Uani 1 1 d . . . . .
H3 H 0.625951 0.810254 0.789242 0.024 Uiso 1 1 calc R . . . .
C4 C 0.5132(6) 0.5096(3) 0.5307(4) 0.0135(8) Uani 1 1 d . . . . .
H4 H 0.604335 0.456920 0.583858 0.016 Uiso 1 1 calc R . . . .
C5 C 0.2856(6) 0.4757(3) 0.5250(4) 0.0118(8) Uani 1 1 d . . . . .
H5 H 0.221810 0.471274 0.424209 0.014 Uiso 1 1 calc R . . . .
C6 C 0.1747(6) 0.5618(3) 0.6031(4) 0.0135(8) Uani 1 1 d . . . . .
C7 C 0.5754(6) 0.5254(3) 0.3849(4) 0.0146(8) Uani 1 1 d . . . . .
C8 C 0.4855(6) 0.5820(3) 0.2707(5) 0.0189(9) Uani 1 1 d . . . . .
H8 H 0.365092 0.622777 0.268154 0.023 Uiso 1 1 calc R . . . .
C9 C 0.6013(6) 0.5692(3) 0.1600(4) 0.0181(9) Uani 1 1 d . . . . .
H9 H 0.575145 0.599625 0.068660 0.022 Uiso 1 1 calc R . . . .
C10 C 0.7632(6) 0.5033(3) 0.2082(4) 0.0132(8) Uani 1 1 d . . . . .
C11 C 0.2605(6) 0.3729(3) 0.5979(4) 0.0150(9) Uani 1 1 d . . . . .
C12 C 0.0153(7) 0.2472(3) 0.6412(5) 0.0242(10) Uani 1 1 d . . . . .
H12A H -0.129022 0.229903 0.613706 0.036 Uiso 1 1 calc GR . . . .
H12B H 0.039016 0.261846 0.742887 0.036 Uiso 1 1 calc GR . . . .
H12C H 0.100674 0.188509 0.619812 0.036 Uiso 1 1 calc GR . . . .
C13 C 0.9303(6) 0.4581(3) 0.1472(4) 0.0157(9) Uani 1 1 d . . . . .
C14 C 0.9588(6) 0.4869(3) -0.0064(4) 0.0166(9) Uani 1 1 d . . . . .
C16 C 0.5124(6) 0.6073(3) 0.6158(4) 0.0126(8) Uani 1 1 d . . . . .
Cl1 Cl 0.98130(17) 0.62383(8) -0.02374(11) 0.0239(3) Uani 1 1 d . . . . .
Cl2 Cl 0.74348(14) 0.43937(9) -0.12051(10) 0.0214(2) Uani 1 1 d . . . . .
Cl4 Cl 1.18195(14) 0.42892(9) -0.05549(10) 0.0228(3) Uani 1 1 d . . . . .
N1 N 0.7417(5) 0.4779(3) 0.3466(4) 0.0125(7) Uani 1 1 d . . . . .
N3 N 0.6536(6) 0.6777(3) 0.6662(4) 0.0168(7) Uani 1 1 d . . . . .
O1 O -0.0086(4) 0.5599(2) 0.6108(3) 0.0182(6) Uani 1 1 d . . . . .
O2 O 0.3882(5) 0.3308(2) 0.6785(3) 0.0215(7) Uani 1 1 d . . . . .
O3 O 1.0492(4) 0.3965(2) 0.2112(3) 0.0197(7) Uani 1 1 d . . . . .
O5 O 0.0677(5) 0.3378(2) 0.5632(3) 0.0192(6) Uani 1 1 d . . . . .
H1 H 0.831(6) 0.438(4) 0.407(4) 0.011(10) Uiso 1 1 d . . . . .
H3A H 0.778(9) 0.669(4) 0.661(6) 0.033(15) Uiso 1 1 d . . . . .

loop_
_atom_site_aniso_label
_atom_site_aniso_U_11
_atom_site_aniso_U_22
_atom_site_aniso_U_33
_atom_site_aniso_U_23
_atom_site_aniso_U_13
_atom_site_aniso_U_12
C1 0.0135(19) 0.014(2) 0.0155(19) 0.0011(16) 0.0035(15) 0.0019(16)
C2 0.018(2) 0.012(2) 0.026(2) -0.0030(18) 0.0062(17) 0.0012(17)
C3 0.021(2) 0.017(2) 0.024(2) -0.0035(18) 0.0067(18) -0.0001(18)
C4 0.0117(19) 0.015(2) 0.014(2) -0.0005(16) 0.0021(15) 0.0020(16)
C5 0.0116(19) 0.0130(19) 0.0103(19) -0.0018(15) -0.0011(15) 0.0001(15)
C6 0.0136(19) 0.014(2) 0.0124(18) 0.0039(16) 0.0015(15) 0.0010(17)
C7 0.013(2) 0.012(2) 0.018(2) -0.0028(16) 0.0040(16) -0.0033(15)
C8 0.018(2) 0.018(2) 0.021(2) 0.0011(18) 0.0046(17) 0.0043(18)
C9 0.018(2) 0.019(2) 0.017(2) 0.0033(18) 0.0033(16) 0.0006(18)
C10 0.014(2) 0.014(2) 0.012(2) 0.0003(16) 0.0029(15) -0.0038(16)
C11 0.017(2) 0.016(2) 0.013(2) -0.0041(16) 0.0044(17) -0.0006(17)
C12 0.034(3) 0.018(2) 0.021(2) 0.0013(19) 0.0070(19) -0.011(2)
C13 0.0129(19) 0.020(2) 0.0139(19) -0.0036(16) 0.0003(15) -0.0062(16)
C14 0.016(2) 0.019(2) 0.016(2) -0.0043(17) 0.0057(16) 0.0004(17)
C16 0.0123(19) 0.012(2) 0.0131(19) 0.0017(15) 0.0023(15) -0.0001(15)
Cl1 0.0294(6) 0.0220(5) 0.0215(5) 0.0026(5) 0.0076(4) -0.0049(5)
Cl2 0.0171(5) 0.0313(6) 0.0153(5) -0.0030(5) -0.0001(4) -0.0026(5)
Cl4 0.0168(5) 0.0352(6) 0.0177(5) -0.0018(5) 0.0067(4) 0.0038(5)
N1 0.0107(16) 0.0128(17) 0.0143(18) -0.0016(13) 0.0026(13) 0.0000(14)
N3 0.0127(18) 0.0167(18) 0.0217(19) -0.0029(15) 0.0050(14) -0.0004(15)
O1 0.0109(14) 0.0216(16) 0.0222(15) 0.0011(13) 0.0033(11) -0.0012(13)
O2 0.0210(16) 0.0177(16) 0.0254(17) 0.0039(13) 0.0008(13) 0.0013(13)
O3 0.0162(15) 0.0259(17) 0.0172(16) 0.0015(12) 0.0035(12) 0.0053(13)
O5 0.0199(16) 0.0167(15) 0.0214(16) 0.0013(13) 0.0043(12) -0.0070(12)

loop_
_atom_type_symbol
_atom_type_description
_atom_type_scat_dispersion_real
_atom_type_scat_dispersion_imag
_atom_type_scat_source
C C 0.0033 0.0016 'International Tables Vol C Tables 4.2.6.8 and 6.1.1.4'
H H 0.0000 0.0000 'International Tables Vol C Tables 4.2.6.8 and 6.1.1.4'
Cl Cl 0.1484 0.1585 'International Tables Vol C Tables 4.2.6.8 and 6.1.1.4'
N N 0.0061 0.0033 'International Tables Vol C Tables 4.2.6.8 and 6.1.1.4'
O O 0.0106 0.0060 'International Tables Vol C Tables 4.2.6.8 and 6.1.1.4'

loop_
_geom_angle_atom_site_label_1
_geom_angle_atom_site_label_2
_geom_angle_atom_site_label_3
_geom_angle
_geom_angle_site_symmetry_1
_geom_angle_site_symmetry_3
_geom_angle_publ_flag
C2 C1 C6 142.0(4) . . ?
C16 C1 C2 108.1(3) . . ?
C16 C1 C6 109.9(3) . . ?
C3 C2 C1 105.6(4) . . ?
C2 C3 N3 109.1(4) . . ?
C7 C4 C5 112.4(3) . . ?
C16 C4 C5 100.5(3) . . ?
C16 C4 C7 113.8(3) . . ?
C4 C5 C6 107.0(3) . . ?
C11 C5 C4 113.0(3) . . ?
C11 C5 C6 108.4(3) . . ?
C1 C6 C5 106.5(3) . . ?
O1 C6 C1 130.7(4) . . ?
O1 C6 C5 122.8(4) . . ?
C8 C7 C4 131.0(4) . . ?
N1 C7 C4 121.0(4) . . ?
N1 C7 C8 108.0(4) . . ?
C7 C8 C9 108.3(4) . . ?
C8 C9 C10 107.1(4) . . ?
C9 C10 C13 135.1(4) . . ?
N1 C10 C9 106.8(3) . . ?
N1 C10 C13 118.0(4) . . ?
O2 C11 C5 125.6(4) . . ?
O2 C11 O5 124.7(4) . . ?
O5 C11 C5 109.6(3) . . ?
C10 C13 C14 118.8(4) . . ?
O3 C13 C10 122.6(4) . . ?
O3 C13 C14 118.7(4) . . ?
C13 C14 Cl1 110.4(3) . . ?
C13 C14 Cl2 108.1(3) . . ?
C13 C14 Cl4 111.0(3) . . ?
Cl1 C14 Cl2 110.7(2) . . ?
Cl4 C14 Cl1 108.2(2) . . ?
Cl4 C14 Cl2 108.5(2) . . ?
C1 C16 C4 116.0(3) . . ?
N3 C16 C1 108.7(3) . . ?
N3 C16 C4 135.2(4) . . ?
C7 N1 C10 109.8(3) . . ?
C16 N3 C3 108.5(3) . . ?
C11 O5 C12 115.1(3) . . ?

loop_
_geom_bond_atom_site_label_1
_geom_bond_atom_site_label_2
_geom_bond_distance
_geom_bond_site_symmetry_2
_geom_bond_publ_flag
C1 C2 1.430(6) . ?
C1 C6 1.431(6) . ?
C1 C16 1.369(5) . ?
C2 C3 1.362(6) . ?
C3 N3 1.396(5) . ?
C4 C5 1.558(5) . ?
C4 C7 1.514(5) . ?
C4 C16 1.500(5) . ?
C5 C6 1.569(5) . ?
C5 C11 1.517(6) . ?
C6 O1 1.221(5) . ?
C7 C8 1.379(6) . ?
C7 N1 1.347(5) . ?
C8 C9 1.391(6) . ?
C9 C10 1.395(6) . ?
C10 C13 1.435(6) . ?
C10 N1 1.385(5) . ?
C11 O2 1.194(5) . ?
C11 O5 1.349(5) . ?
C12 O5 1.451(5) . ?
C13 C14 1.546(6) . ?
C13 O3 1.222(5) . ?
C14 Cl1 1.782(4) . ?
C14 Cl2 1.782(4) . ?
C14 Cl4 1.767(4) . ?
C16 N3 1.344(5) . ?

loop_
_geom_torsion_atom_site_label_1
_geom_torsion_atom_site_label_2
_geom_torsion_atom_site_label_3
_geom_torsion_atom_site_label_4
_geom_torsion
_geom_torsion_site_symmetry_1
_geom_torsion_site_symmetry_2
_geom_torsion_site_symmetry_3
_geom_torsion_site_symmetry_4
_geom_torsion_publ_flag
C1 C2 C3 N3 0.0(5) . . . . ?
C1 C16 N3 C3 0.9(5) . . . . ?
C2 C1 C6 C5 -176.5(5) . . . . ?
C2 C1 C6 O1 4.3(9) . . . . ?
C2 C1 C16 C4 178.7(3) . . . . ?
C2 C1 C16 N3 -1.0(4) . . . . ?
C2 C3 N3 C16 -0.6(5) . . . . ?
C4 C5 C6 C1 -2.8(4) . . . . ?
C4 C5 C6 O1 176.5(4) . . . . ?
C4 C5 C11 O2 16.1(6) . . . . ?
C4 C5 C11 O5 -166.8(3) . . . . ?
C4 C7 C8 C9 -178.7(4) . . . . ?
C4 C7 N1 C10 178.8(3) . . . . ?
C4 C16 N3 C3 -178.7(4) . . . . ?
C5 C4 C7 C8 50.6(6) . . . . ?
C5 C4 C7 N1 -127.5(4) . . . . ?
C5 C4 C16 C1 -1.5(4) . . . . ?
C5 C4 C16 N3 178.1(4) . . . . ?
C5 C11 O5 C12 -171.9(3) . . . . ?
C6 C1 C2 C3 179.0(5) . . . . ?
C6 C1 C16 C4 -0.2(5) . . . . ?
C6 C1 C16 N3 -179.9(3) . . . . ?
C6 C5 C11 O2 -102.4(5) . . . . ?
C6 C5 C11 O5 74.7(4) . . . . ?
C7 C4 C5 C6 -118.9(4) . . . . ?
C7 C4 C5 C11 121.8(4) . . . . ?
C7 C4 C16 C1 118.9(4) . . . . ?
C7 C4 C16 N3 -61.5(6) . . . . ?
C7 C8 C9 C10 0.3(5) . . . . ?
C8 C7 N1 C10 0.3(5) . . . . ?
C8 C9 C10 C13 178.1(4) . . . . ?
C8 C9 C10 N1 -0.1(5) . . . . ?
C9 C10 C13 C14 3.0(7) . . . . ?
C9 C10 C13 O3 -175.9(4) . . . . ?
C9 C10 N1 C7 -0.2(4) . . . . ?
C10 C13 C14 Cl1 56.4(4) . . . . ?
C10 C13 C14 Cl2 -64.7(4) . . . . ?
C10 C13 C14 Cl4 176.4(3) . . . . ?
C11 C5 C6 C1 119.5(4) . . . . ?
C11 C5 C6 O1 -61.3(5) . . . . ?
C13 C10 N1 C7 -178.7(3) . . . . ?
C16 C1 C2 C3 0.6(5) . . . . ?
C16 C1 C6 C5 1.9(4) . . . . ?
C16 C1 C6 O1 -177.3(4) . . . . ?
C16 C4 C5 C6 2.5(4) . . . . ?
C16 C4 C5 C11 -116.8(3) . . . . ?
C16 C4 C7 C8 -62.9(6) . . . . ?
C16 C4 C7 N1 119.0(4) . . . . ?
N1 C7 C8 C9 -0.4(5) . . . . ?
N1 C10 C13 C14 -179.0(3) . . . . ?
N1 C10 C13 O3 2.1(6) . . . . ?
O2 C11 O5 C12 5.3(6) . . . . ?
O3 C13 C14 Cl1 -124.7(3) . . . . ?
O3 C13 C14 Cl2 114.2(4) . . . . ?
O3 C13 C14 Cl4 -4.7(5) . . . . ?
